data_1507985
loop_
_publ_author_name
'Shima, Takanori'
'Luo, Yi'
'Stewart, Timothy'
'Bau, Robert'
'McIntyre, Garry J.'
'Mason, Sax A.'
'Hou, Zhaomin'

_publ_section_title
;
 Molecular heterometallic hydride clusters composed of rare-earth and
 d-transition metals.
;
_journal_issue 10
_journal_name_full 'Nature chemistry'
_journal_page_first 814
_journal_page_last 820
_journal_paper_doi 10.1038/nchem.1147
_journal_volume 3
_journal_year 2011
_chemical_formula_sum 'C61 H119 Mo P Si4 Y4'
_chemical_formula_weight 1447.47
_chemical_name_systematic
; 
 ? 
;
_space_group_IT_number 14
_symmetry_cell_setting monoclinic
_symmetry_space_group_name_Hall '-P 2yn'
_symmetry_space_group_name_H-M 'P 1 21/n 1'
_atom_sites_solution_hydrogens geom
_atom_sites_solution_primary direct
_atom_sites_solution_secondary difmap
_audit_creation_method SHELXL-97
_cell_angle_alpha 90.00
_cell_angle_beta 91.841(2)
_cell_angle_gamma 90.00
_cell_formula_units_Z 4
_cell_length_a 13.8691(11)
_cell_length_b 22.8409(18)
_cell_length_c 24.1291(19)
_cell_measurement_reflns_used 46957
_cell_measurement_temperature 163(2)
_cell_measurement_theta_max 27.57
_cell_measurement_theta_min 1.67
_cell_volume 7639.7(10)
_computing_cell_refinement 'Bruker SMART'
_computing_data_collection 'Bruker SMART'
_computing_data_reduction 'Bruker SAINT'
_computing_molecular_graphics 'Diamond Ver.2.1d'
_computing_publication_material 'Bruker SHELXTL'
_computing_structure_refinement 'SHELXL-97 (Sheldrick, 1997)'
_computing_structure_solution 'SHELXS-97 (Sheldrick, 1990)'
_diffrn_ambient_temperature 163(2)
_diffrn_measured_fraction_theta_full 0.974
_diffrn_measured_fraction_theta_max 0.974
_diffrn_measurement_device_type 'CCD area detector'
_diffrn_measurement_method 'phi and omega scans'
_diffrn_radiation_monochromator graphite
_diffrn_radiation_source 'fine-focus sealed tube'
_diffrn_radiation_type MoK\a
_diffrn_radiation_wavelength 0.71073
_diffrn_reflns_av_R_equivalents 0.0586
_diffrn_reflns_av_sigmaI/netI 0.1061
_diffrn_reflns_limit_h_max 10
_diffrn_reflns_limit_h_min -17
_diffrn_reflns_limit_k_max 29
_diffrn_reflns_limit_k_min -29
_diffrn_reflns_limit_l_max 31
_diffrn_reflns_limit_l_min -30
_diffrn_reflns_number 46957
_diffrn_reflns_theta_full 27.57
_diffrn_reflns_theta_max 27.57
_diffrn_reflns_theta_min 1.67
_exptl_absorpt_coefficient_mu 3.279
_exptl_absorpt_correction_T_max 0.5600
_exptl_absorpt_correction_T_min 0.1380
_exptl_absorpt_correction_type multi-scan
_exptl_absorpt_process_details 'Bruker SADABS'
_exptl_crystal_colour yellow
_exptl_crystal_density_diffrn 1.258
_exptl_crystal_density_method 'not measured'
_exptl_crystal_description block
_exptl_crystal_F_000 3016
_exptl_crystal_size_max 1.00
_exptl_crystal_size_mid 0.20
_exptl_crystal_size_min 0.20
_platon_squeeze_details
;
Crystals of 2a were found to contain lattice disordered solvent 
molecules, which could not be sufficiently modeled in the refinement 
cycles. These molecules were removed using the SQUEEZE procedure 
(P., Van der Sluis & A. L. Spek, Acta Crystallogr. A46, 194 (1990)) 
implemented in the PLATON package ( A. L. Spek, Acta Crystallogr. 
A46, C34 (1990)).
;
_refine_diff_density_max 1.228
_refine_diff_density_min -0.805
_refine_diff_density_rms 0.084
_refine_ls_extinction_method none
_refine_ls_goodness_of_fit_ref 0.832
_refine_ls_hydrogen_treatment mixed
_refine_ls_matrix_type full
_refine_ls_number_parameters 706
_refine_ls_number_reflns 17220
_refine_ls_number_restraints 0
_refine_ls_restrained_S_all 0.832
_refine_ls_R_factor_all 0.0736
_refine_ls_R_factor_gt 0.0374
_refine_ls_shift/su_max 0.001
_refine_ls_shift/su_mean 0.000
_refine_ls_structure_factor_coef Fsqd
_refine_ls_weighting_details 'calc w=1/[\s^2^(Fo^2^)+(0.0246P)^2^+0.0000P] where P=(Fo^2^+2Fc^2^)/3'
_refine_ls_weighting_scheme calc
_refine_ls_wR_factor_gt 0.0677
_refine_ls_wR_factor_ref 0.0718
_reflns_number_gt 10342
_reflns_number_total 17220
_reflns_threshold_expression >2sigma(I)
_cod_data_source_file nchem.1147-s2.cif
_cod_data_source_block 2a
_cod_depositor_comments
;
The following automatic conversions were performed:

'_symmetry_cell_setting' value 'Monoclinic' changed to 'monoclinic'
according to /home/saulius/struct/CIF-dictionaries/cif_core.dic
dictionary named 'cif_core.dic' version 2.4.1 from
2010-06-29.

'_exptl_absorpt_correction_type' value 'Multi-scan'
changed to 'multi-scan' according to
/home/saulius/struct/CIF-dictionaries/cif_core.dic dictionary named
'cif_core.dic' version 2.4.1 from 2010-06-29.

Automatic conversion script
Id: cif_fix_values 1891 2012-01-12 08:04:46Z andrius 
;
_cod_original_sg_symbol_H-M P2(1)/n
_cod_database_code 1507985

loop_
_symmetry_equiv_pos_as_xyz
'x, y, z'
'-x+1/2, y+1/2, -z+1/2'
'-x, -y, -z'
'x-1/2, -y-1/2, z-1/2'

loop_
_atom_site_label
_atom_site_type_symbol
_atom_site_fract_x
_atom_site_fract_y
_atom_site_fract_z
_atom_site_U_iso_or_equiv
_atom_site_adp_type
_atom_site_occupancy
_atom_site_symmetry_multiplicity
_atom_site_calc_flag
_atom_site_refinement_flags
Y1 Y 1.04102(2) 0.184365(15) 0.326257(13) 0.02138(8) Uani 1 1 d .
Y2 Y 0.82591(2) 0.291985(14) 0.369386(13) 0.02124(8) Uani 1 1 d .
Y3 Y 1.06726(2) 0.338836(14) 0.341666(13) 0.02123(8) Uani 1 1 d .
Y4 Y 1.03203(2) 0.255305(14) 0.459246(13) 0.02128(8) Uani 1 1 d .
Mo1 Mo 0.81776(2) 0.185755(13) 0.277409(12) 0.02134(7) Uani 1 1 d .
P1 P 0.74151(8) 0.10483(4) 0.32832(4) 0.0343(3) Uani 1 1 d .
Si1 Si 1.21030(8) 0.12544(5) 0.19327(4) 0.0355(3) Uani 1 1 d .
Si2 Si 1.09282(8) 0.42906(5) 0.19759(4) 0.0362(3) Uani 1 1 d .
Si3 Si 1.03462(9) 0.13220(5) 0.57489(4) 0.0393(3) Uani 1 1 d .
Si4 Si 0.58909(8) 0.26348(5) 0.46477(4) 0.0346(3) Uani 1 1 d .
C1 C 0.6995(2) 0.19731(15) 0.20895(13) 0.0263(9) Uani 1 1 d .
C2 C 0.7647(2) 0.24526(15) 0.20767(13) 0.0255(8) Uani 1 1 d .
C3 C 0.8552(3) 0.22400(15) 0.19181(13) 0.0254(8) Uani 1 1 d .
C4 C 0.8478(3) 0.16301(16) 0.18346(14) 0.0292(9) Uani 1 1 d .
C5 C 0.7516(3) 0.14619(15) 0.19407(13) 0.0280(9) Uani 1 1 d .
C6 C 0.5911(2) 0.20193(17) 0.21159(15) 0.0405(10) Uani 1 1 d .
H6A H 0.5640 0.2133 0.1751 0.061 Uiso 1 1 calc R
H6B H 0.5744 0.2315 0.2391 0.061 Uiso 1 1 calc R
H6C H 0.5644 0.1640 0.2223 0.061 Uiso 1 1 calc R
C7 C 0.7378(3) 0.30876(15) 0.21049(15) 0.0381(10) Uani 1 1 d .
H7A H 0.7922 0.3311 0.2264 0.057 Uiso 1 1 calc R
H7B H 0.6818 0.3134 0.2338 0.057 Uiso 1 1 calc R
H7C H 0.7219 0.3232 0.1731 0.057 Uiso 1 1 calc R
C8 C 0.9411(3) 0.26098(16) 0.17759(14) 0.0385(10) Uani 1 1 d .
H8A H 0.9400 0.2685 0.1376 0.058 Uiso 1 1 calc R
H8B H 1.0007 0.2402 0.1884 0.058 Uiso 1 1 calc R
H8C H 0.9386 0.2983 0.1976 0.058 Uiso 1 1 calc R
C9 C 0.9236(3) 0.12412(17) 0.16048(14) 0.0410(10) Uani 1 1 d .
H9A H 0.9226 0.1276 0.1200 0.061 Uiso 1 1 calc R
H9B H 0.9109 0.0834 0.1708 0.061 Uiso 1 1 calc R
H9C H 0.9872 0.1359 0.1756 0.061 Uiso 1 1 calc R
C10 C 0.7090(3) 0.08669(16) 0.18068(15) 0.0448(11) Uani 1 1 d .
H10A H 0.6509 0.0808 0.2021 0.067 Uiso 1 1 calc R
H10B H 0.7563 0.0562 0.1903 0.067 Uiso 1 1 calc R
H10C H 0.6921 0.0845 0.1410 0.067 Uiso 1 1 calc R
C11 C 0.6111(3) 0.09616(17) 0.32181(17) 0.0500(12) Uani 1 1 d .
H11A H 0.5901 0.0670 0.3486 0.075 Uiso 1 1 calc R
H11B H 0.5933 0.0831 0.2842 0.075 Uiso 1 1 calc R
H11C H 0.5799 0.1337 0.3292 0.075 Uiso 1 1 calc R
C12 C 0.7822(3) 0.03035(16) 0.31659(18) 0.0567(13) Uani 1 1 d .
H12A H 0.8517 0.0278 0.3249 0.085 Uiso 1 1 calc R
H12B H 0.7689 0.0196 0.2778 0.085 Uiso 1 1 calc R
H12C H 0.7480 0.0035 0.3408 0.085 Uiso 1 1 calc R
C13 C 0.7588(4) 0.1094(2) 0.40252(16) 0.0796(18) Uani 1 1 d .
H13A H 0.7264 0.0764 0.4199 0.119 Uiso 1 1 calc R
H13B H 0.7315 0.1462 0.4158 0.119 Uiso 1 1 calc R
H13C H 0.8279 0.1081 0.4122 0.119 Uiso 1 1 calc R
C14 C 1.1285(3) 0.08282(15) 0.34994(14) 0.0272(9) Uani 1 1 d .
C15 C 1.1111(2) 0.07968(14) 0.29226(14) 0.0268(9) Uani 1 1 d .
C16 C 1.1680(2) 0.12331(14) 0.26606(13) 0.0239(8) Uani 1 1 d .
C17 C 1.2213(2) 0.15260(15) 0.31018(14) 0.0259(8) Uani 1 1 d .
C18 C 1.1982(2) 0.12728(15) 0.36093(14) 0.0277(9) Uani 1 1 d .
C19 C 1.0886(3) 0.04226(16) 0.39246(15) 0.0451(11) Uani 1 1 d .
H19A H 1.0207 0.0339 0.3830 0.068 Uiso 1 1 calc R
H19B H 1.0935 0.0608 0.4291 0.068 Uiso 1 1 calc R
H19C H 1.1254 0.0057 0.3931 0.068 Uiso 1 1 calc R
C20 C 1.0530(3) 0.03205(15) 0.26433(15) 0.0387(10) Uani 1 1 d .
H20A H 1.0945 -0.0018 0.2580 0.058 Uiso 1 1 calc R
H20B H 1.0263 0.0464 0.2288 0.058 Uiso 1 1 calc R
H20C H 1.0001 0.0205 0.2880 0.058 Uiso 1 1 calc R
C21 C 1.2968(3) 0.20005(16) 0.30457(15) 0.0400(10) Uani 1 1 d .
H21A H 1.2898 0.2290 0.3341 0.060 Uiso 1 1 calc R
H21B H 1.2881 0.2192 0.2684 0.060 Uiso 1 1 calc R
H21C H 1.3613 0.1826 0.3075 0.060 Uiso 1 1 calc R
C22 C 1.2444(3) 0.14146(17) 0.41626(14) 0.0421(11) Uani 1 1 d .
H22A H 1.3046 0.1193 0.4211 0.063 Uiso 1 1 calc R
H22B H 1.2005 0.1308 0.4457 0.063 Uiso 1 1 calc R
H22C H 1.2583 0.1835 0.4182 0.063 Uiso 1 1 calc R
C23 C 1.3433(3) 0.11442(19) 0.19588(16) 0.0561(13) Uani 1 1 d .
H23A H 1.3752 0.1504 0.2090 0.084 Uiso 1 1 calc R
H23B H 1.3651 0.1048 0.1587 0.084 Uiso 1 1 calc R
H23C H 1.3598 0.0822 0.2213 0.084 Uiso 1 1 calc R
C24 C 1.1644(3) 0.06426(18) 0.14870(16) 0.0557(13) Uani 1 1 d .
H24A H 1.1848 0.0268 0.1651 0.084 Uiso 1 1 calc R
H24B H 1.1904 0.0680 0.1116 0.084 Uiso 1 1 calc R
H24C H 1.0938 0.0658 0.1460 0.084 Uiso 1 1 calc R
C25 C 1.1844(3) 0.19619(17) 0.15712(16) 0.0478(12) Uani 1 1 d .
H25A H 1.1163 0.1974 0.1451 0.072 Uiso 1 1 calc R
H25B H 1.2249 0.1995 0.1247 0.072 Uiso 1 1 calc R
H25C H 1.1984 0.2288 0.1826 0.072 Uiso 1 1 calc R
C26 C 1.1285(2) 0.41927(14) 0.27202(13) 0.0248(8) Uani 1 1 d .
C27 C 1.2140(3) 0.39239(15) 0.29492(15) 0.0277(9) Uani 1 1 d .
C28 C 1.2233(3) 0.40606(15) 0.35150(15) 0.0282(9) Uani 1 1 d .
C29 C 1.1444(3) 0.44231(15) 0.36519(15) 0.0283(9) Uani 1 1 d .
C30 C 1.0869(3) 0.45061(14) 0.31685(15) 0.0273(9) Uani 1 1 d .
C31 C 1.2898(3) 0.35929(16) 0.26361(16) 0.0427(11) Uani 1 1 d .
H31A H 1.3240 0.3865 0.2397 0.064 Uiso 1 1 calc R
H31B H 1.2586 0.3288 0.2408 0.064 Uiso 1 1 calc R
H31C H 1.3359 0.3412 0.2901 0.064 Uiso 1 1 calc R
C32 C 1.3082(3) 0.38974(17) 0.38953(16) 0.0475(11) Uani 1 1 d .
H32A H 1.3205 0.3476 0.3868 0.071 Uiso 1 1 calc R
H32B H 1.2935 0.3997 0.4279 0.071 Uiso 1 1 calc R
H32C H 1.3655 0.4114 0.3785 0.071 Uiso 1 1 calc R
C33 C 1.1306(3) 0.47095(16) 0.42100(15) 0.0435(11) Uani 1 1 d .
H33A H 1.1537 0.5115 0.4199 0.065 Uiso 1 1 calc R
H33B H 1.1673 0.4493 0.4497 0.065 Uiso 1 1 calc R
H33C H 1.0620 0.4706 0.4295 0.065 Uiso 1 1 calc R
C34 C 0.9994(3) 0.49003(15) 0.31254(15) 0.0379(10) Uani 1 1 d .
H34A H 0.9903 0.5094 0.3483 0.057 Uiso 1 1 calc R
H34B H 0.9422 0.4666 0.3027 0.057 Uiso 1 1 calc R
H34C H 1.0089 0.5197 0.2839 0.057 Uiso 1 1 calc R
C35 C 1.1407(3) 0.37128(19) 0.15151(17) 0.0643(14) Uani 1 1 d .
H35A H 1.2109 0.3754 0.1496 0.096 Uiso 1 1 calc R
H35B H 1.1113 0.3754 0.1142 0.096 Uiso 1 1 calc R
H35C H 1.1252 0.3326 0.1664 0.096 Uiso 1 1 calc R
C36 C 0.9587(3) 0.42943(18) 0.18682(17) 0.0542(12) Uani 1 1 d .
H36A H 0.9300 0.4012 0.2121 0.081 Uiso 1 1 calc R
H36B H 0.9420 0.4186 0.1484 0.081 Uiso 1 1 calc R
H36C H 0.9338 0.4687 0.1944 0.081 Uiso 1 1 calc R
C37 C 1.1394(3) 0.50115(17) 0.17344(16) 0.0579(13) Uani 1 1 d .
H37A H 1.1100 0.5328 0.1945 0.087 Uiso 1 1 calc R
H37B H 1.1230 0.5061 0.1339 0.087 Uiso 1 1 calc R
H37C H 1.2096 0.5024 0.1792 0.087 Uiso 1 1 calc R
C38 C 1.0690(3) 0.20932(16) 0.55938(13) 0.0273(9) Uani 1 1 d .
C39 C 1.1599(3) 0.23464(16) 0.54478(13) 0.0286(9) Uani 1 1 d .
C40 C 1.1502(3) 0.29560(16) 0.54197(13) 0.0283(9) Uani 1 1 d .
C41 C 1.0551(3) 0.31059(16) 0.55651(13) 0.0260(8) Uani 1 1 d .
C42 C 1.0056(3) 0.25818(17) 0.56745(13) 0.0293(9) Uani 1 1 d .
C43 C 1.2573(2) 0.20454(17) 0.54149(15) 0.0395(10) Uani 1 1 d .
H43A H 1.2947 0.2230 0.5125 0.059 Uiso 1 1 calc R
H43B H 1.2477 0.1630 0.5327 0.059 Uiso 1 1 calc R
H43C H 1.2925 0.2082 0.5772 0.059 Uiso 1 1 calc R
C44 C 1.2304(3) 0.33856(16) 0.53267(15) 0.0412(10) Uani 1 1 d .
H44A H 1.2029 0.3762 0.5206 0.062 Uiso 1 1 calc R
H44B H 1.2723 0.3235 0.5040 0.062 Uiso 1 1 calc R
H44C H 1.2682 0.3440 0.5673 0.062 Uiso 1 1 calc R
C45 C 1.0197(3) 0.37216(16) 0.56358(15) 0.0410(10) Uani 1 1 d .
H45A H 1.0590 0.3918 0.5924 0.062 Uiso 1 1 calc R
H45B H 0.9522 0.3714 0.5744 0.062 Uiso 1 1 calc R
H45C H 1.0247 0.3934 0.5285 0.062 Uiso 1 1 calc R
C46 C 0.9075(2) 0.25497(17) 0.59168(14) 0.0405(10) Uani 1 1 d .
H46A H 0.9140 0.2445 0.6310 0.061 Uiso 1 1 calc R
H46B H 0.8689 0.2252 0.5719 0.061 Uiso 1 1 calc R
H46C H 0.8756 0.2931 0.5879 0.061 Uiso 1 1 calc R
C47 C 0.6623(2) 0.31362(15) 0.42195(13) 0.0242(8) Uani 1 1 d .
C48 C 0.7330(2) 0.35314(14) 0.44536(13) 0.0231(8) Uani 1 1 d .
C49 C 0.7578(3) 0.39449(15) 0.40554(14) 0.0280(9) Uani 1 1 d .
C50 C 0.7024(3) 0.38292(15) 0.35637(14) 0.0295(9) Uani 1 1 d .
C51 C 0.6428(2) 0.33435(16) 0.36670(14) 0.0280(9) Uani 1 1 d .
C52 C 0.7680(3) 0.35516(16) 0.50477(14) 0.0368(10) Uani 1 1 d .
H52A H 0.8371 0.3644 0.5065 0.055 Uiso 1 1 calc R
H52B H 0.7573 0.3170 0.5222 0.055 Uiso 1 1 calc R
H52C H 0.7325 0.3854 0.5245 0.055 Uiso 1 1 calc R
C53 C 0.8233(3) 0.44644(15) 0.41563(16) 0.0444(11) Uani 1 1 d .
H53A H 0.7921 0.4744 0.4401 0.067 Uiso 1 1 calc R
H53B H 0.8362 0.4655 0.3802 0.067 Uiso 1 1 calc R
H53C H 0.8843 0.4332 0.4331 0.067 Uiso 1 1 calc R
C54 C 0.6980(3) 0.42335(16) 0.30689(15) 0.0467(11) Uani 1 1 d .
H54A H 0.6661 0.4599 0.3169 0.070 Uiso 1 1 calc R
H54B H 0.6615 0.4045 0.2763 0.070 Uiso 1 1 calc R
H54C H 0.7636 0.4318 0.2953 0.070 Uiso 1 1 calc R
C55 C 0.5615(2) 0.31396(18) 0.32776(14) 0.0426(11) Uani 1 1 d .
H55A H 0.4994 0.3246 0.3432 0.064 Uiso 1 1 calc R
H55B H 0.5650 0.2714 0.3234 0.064 Uiso 1 1 calc R
H55C H 0.5677 0.3327 0.2915 0.064 Uiso 1 1 calc R
C56 C 0.5130(3) 0.30819(19) 0.51118(17) 0.0589(13) Uani 1 1 d .
H56A H 0.5542 0.3349 0.5332 0.088 Uiso 1 1 calc R
H56B H 0.4784 0.2822 0.5360 0.088 Uiso 1 1 calc R
H56C H 0.4663 0.3309 0.4887 0.088 Uiso 1 1 calc R
C57 C 0.6648(3) 0.21378(17) 0.51003(16) 0.0498(12) Uani 1 1 d .
H57A H 0.7306 0.2124 0.4963 0.075 Uiso 1 1 calc R
H57B H 0.6371 0.1743 0.5093 0.075 Uiso 1 1 calc R
H57C H 0.6665 0.2286 0.5482 0.075 Uiso 1 1 calc R
C58 C 0.5032(3) 0.2169(2) 0.42318(18) 0.0653(14) Uani 1 1 d .
H58A H 0.4517 0.2415 0.4069 0.098 Uiso 1 1 calc R
H58B H 0.4750 0.1874 0.4473 0.098 Uiso 1 1 calc R
H58C H 0.5376 0.1975 0.3935 0.098 Uiso 1 1 calc R
C59 C 1.0006(3) 0.12524(18) 0.64953(15) 0.0534(12) Uani 1 1 d .
H59A H 1.0506 0.1434 0.6734 0.080 Uiso 1 1 calc R
H59B H 0.9947 0.0837 0.6591 0.080 Uiso 1 1 calc R
H59C H 0.9389 0.1450 0.6548 0.080 Uiso 1 1 calc R
C60 C 1.1339(3) 0.07810(17) 0.56472(17) 0.0578(13) Uani 1 1 d .
H60A H 1.1554 0.0805 0.5265 0.087 Uiso 1 1 calc R
H60B H 1.1102 0.0385 0.5719 0.087 Uiso 1 1 calc R
H60C H 1.1881 0.0869 0.5904 0.087 Uiso 1 1 calc R
C61 C 0.9302(3) 0.10905(18) 0.52906(16) 0.0591(14) Uani 1 1 d .
H61A H 0.8722 0.1303 0.5396 0.089 Uiso 1 1 calc R
H61B H 0.9196 0.0669 0.5332 0.089 Uiso 1 1 calc R
H61C H 0.9441 0.1178 0.4904 0.089 Uiso 1 1 calc R
H1 H 0.979(2) 0.2647(14) 0.3730(13) 0.050 Uiso 1 1 d .
H2 H 0.8765 0.1826 0.3446 0.050 Uiso 1 1 d .
H3 H 0.892(2) 0.2441(14) 0.2917(13) 0.050 Uiso 1 1 d .
H4 H 0.912(2) 0.1367(14) 0.2826(13) 0.050 Uiso 1 1 d .
H5 H 0.735(2) 0.2231(14) 0.3173(13) 0.050 Uiso 1 1 d .
H6 H 1.028(2) 0.1757(14) 0.4124(13) 0.050 Uiso 1 1 d .
H7 H 1.091(2) 0.2679(14) 0.2842(13) 0.050 Uiso 1 1 d .
H8 H 0.882(2) 0.2559(14) 0.4507(13) 0.050 Uiso 1 1 d .
H9 H 0.924(2) 0.3522(14) 0.3247(13) 0.050 Uiso 1 1 d .
H10 H 1.144(2) 0.2725(14) 0.3993(13) 0.050 Uiso 1 1 d .
H11 H 1.014(2) 0.3418(14) 0.4231(13) 0.050 Uiso 1 1 d .

loop_
_atom_site_aniso_label
_atom_site_aniso_U_11
_atom_site_aniso_U_22
_atom_site_aniso_U_33
_atom_site_aniso_U_23
_atom_site_aniso_U_13
_atom_site_aniso_U_12
Y1 0.02132(19) 0.02070(18) 0.02230(18) 0.00201(15) 0.00362(14) 0.00250(16)
Y2 0.02116(19) 0.01924(18) 0.02355(18) 0.00088(15) 0.00410(14) 0.00136(16)
Y3 0.02069(19) 0.01772(17) 0.02551(19) 0.00195(15) 0.00448(15) -0.00216(15)
Y4 0.02182(19) 0.02368(19) 0.01834(17) 0.00027(15) 0.00039(14) -0.00128(16)
Mo1 0.02086(17) 0.02013(16) 0.02292(16) -0.00228(14) -0.00138(13) -0.00255(15)
P1 0.0397(7) 0.0332(6) 0.0301(6) 0.0002(5) 0.0001(5) -0.0150(5)
Si1 0.0368(7) 0.0381(7) 0.0324(6) 0.0064(5) 0.0130(5) 0.0127(6)
Si2 0.0454(8) 0.0284(6) 0.0348(6) 0.0048(5) 0.0030(5) -0.0064(6)
Si3 0.0491(8) 0.0409(7) 0.0274(6) 0.0099(5) -0.0061(5) -0.0101(6)
Si4 0.0275(6) 0.0404(7) 0.0362(6) 0.0015(5) 0.0063(5) -0.0065(5)
C1 0.023(2) 0.035(2) 0.0205(19) -0.0018(16) -0.0045(15) -0.0044(18)
C2 0.025(2) 0.030(2) 0.0208(18) 0.0033(16) -0.0014(15) -0.0035(18)
C3 0.027(2) 0.027(2) 0.0211(19) -0.0018(16) -0.0074(16) 0.0013(17)
C4 0.033(2) 0.032(2) 0.0225(19) -0.0033(17) -0.0003(17) 0.0041(19)
C5 0.037(2) 0.027(2) 0.0203(19) -0.0022(16) -0.0064(17) -0.0039(19)
C6 0.030(2) 0.051(3) 0.040(2) -0.001(2) -0.0076(18) -0.003(2)
C7 0.043(3) 0.032(2) 0.039(2) 0.0072(19) 0.0022(19) 0.010(2)
C8 0.038(3) 0.044(3) 0.034(2) 0.0082(19) 0.0067(19) -0.004(2)
C9 0.048(3) 0.047(3) 0.029(2) -0.0065(19) 0.0001(19) 0.011(2)
C10 0.055(3) 0.040(3) 0.039(2) -0.007(2) -0.014(2) -0.015(2)
C11 0.047(3) 0.045(3) 0.059(3) 0.000(2) 0.013(2) -0.013(2)
C12 0.060(3) 0.032(3) 0.078(3) 0.019(2) 0.003(3) -0.003(2)
C13 0.119(5) 0.086(4) 0.034(3) 0.009(3) -0.001(3) -0.066(3)
C14 0.031(2) 0.020(2) 0.032(2) 0.0072(16) 0.0120(17) 0.0081(18)
C15 0.028(2) 0.0164(19) 0.037(2) 0.0004(16) 0.0102(17) 0.0060(17)
C16 0.022(2) 0.0217(19) 0.028(2) 0.0025(16) 0.0052(16) 0.0089(16)
C17 0.020(2) 0.025(2) 0.033(2) 0.0012(17) 0.0063(16) 0.0102(17)
C18 0.025(2) 0.029(2) 0.029(2) 0.0043(17) 0.0029(17) 0.0166(18)
C19 0.060(3) 0.034(2) 0.042(3) 0.011(2) 0.007(2) 0.006(2)
C20 0.050(3) 0.026(2) 0.040(2) 0.0021(18) 0.008(2) 0.000(2)
C21 0.026(2) 0.046(3) 0.048(3) 0.002(2) 0.0037(19) -0.001(2)
C22 0.038(3) 0.049(3) 0.039(2) 0.002(2) -0.0088(19) 0.008(2)
C23 0.049(3) 0.074(3) 0.047(3) 0.015(2) 0.022(2) 0.022(3)
C24 0.065(3) 0.062(3) 0.042(3) -0.012(2) 0.018(2) 0.015(3)
C25 0.036(2) 0.061(3) 0.047(3) 0.019(2) 0.016(2) 0.016(2)
C26 0.026(2) 0.0189(19) 0.030(2) 0.0048(16) 0.0080(17) -0.0044(17)
C27 0.024(2) 0.022(2) 0.037(2) 0.0061(17) 0.0109(17) -0.0054(17)
C28 0.026(2) 0.021(2) 0.038(2) 0.0080(17) 0.0011(18) -0.0092(17)
C29 0.032(2) 0.0182(19) 0.036(2) -0.0010(16) 0.0104(18) -0.0121(18)
C30 0.027(2) 0.0166(19) 0.039(2) 0.0059(16) 0.0065(18) -0.0030(17)
C31 0.034(2) 0.038(2) 0.057(3) 0.007(2) 0.017(2) 0.003(2)
C32 0.033(3) 0.053(3) 0.056(3) 0.010(2) -0.002(2) -0.014(2)
C33 0.048(3) 0.039(2) 0.044(3) -0.004(2) 0.008(2) -0.014(2)
C34 0.039(3) 0.026(2) 0.049(3) 0.0043(19) 0.010(2) 0.000(2)
C35 0.086(4) 0.061(3) 0.046(3) -0.013(2) 0.003(3) -0.003(3)
C36 0.054(3) 0.041(3) 0.067(3) 0.010(2) -0.014(2) -0.008(2)
C37 0.082(4) 0.052(3) 0.039(3) 0.017(2) 0.001(2) -0.026(3)
C38 0.029(2) 0.039(2) 0.0136(18) 0.0017(16) -0.0042(16) -0.0055(19)
C39 0.026(2) 0.043(2) 0.0174(19) -0.0018(17) -0.0024(15) -0.0029(19)
C40 0.026(2) 0.040(2) 0.0192(19) -0.0018(17) -0.0015(16) -0.0081(19)
C41 0.030(2) 0.032(2) 0.0160(17) -0.0050(16) -0.0077(15) 0.0000(19)
C42 0.025(2) 0.044(2) 0.0182(19) 0.0014(17) 0.0007(16) -0.003(2)
C43 0.028(2) 0.056(3) 0.033(2) -0.002(2) -0.0066(18) 0.005(2)
C44 0.036(2) 0.048(3) 0.039(2) -0.006(2) -0.0029(19) -0.013(2)
C45 0.042(3) 0.046(3) 0.034(2) -0.011(2) -0.0007(19) 0.000(2)
C46 0.028(2) 0.064(3) 0.029(2) 0.003(2) 0.0013(17) 0.000(2)
C47 0.0167(18) 0.030(2) 0.0265(19) -0.0046(17) 0.0049(15) 0.0060(17)
C48 0.024(2) 0.021(2) 0.0240(19) -0.0020(15) 0.0073(16) 0.0023(16)
C49 0.030(2) 0.021(2) 0.033(2) -0.0016(16) 0.0075(17) 0.0065(17)
C50 0.033(2) 0.029(2) 0.027(2) 0.0033(17) 0.0068(17) 0.0158(19)
C51 0.021(2) 0.034(2) 0.030(2) -0.0044(17) 0.0051(16) 0.0084(18)
C52 0.037(2) 0.039(2) 0.035(2) -0.0086(19) 0.0043(18) -0.006(2)
C53 0.054(3) 0.028(2) 0.051(3) -0.009(2) 0.016(2) -0.005(2)
C54 0.064(3) 0.035(2) 0.041(3) 0.007(2) 0.009(2) 0.017(2)
C55 0.026(2) 0.069(3) 0.032(2) -0.007(2) -0.0015(18) 0.008(2)
C56 0.046(3) 0.074(3) 0.059(3) 0.006(3) 0.027(2) 0.003(3)
C57 0.052(3) 0.050(3) 0.048(3) 0.016(2) 0.005(2) -0.015(2)
C58 0.058(3) 0.072(3) 0.065(3) 0.004(3) -0.010(3) -0.030(3)
C59 0.068(3) 0.059(3) 0.034(2) 0.012(2) -0.003(2) -0.022(3)
C60 0.078(4) 0.041(3) 0.054(3) 0.015(2) 0.003(2) -0.001(3)
C61 0.073(3) 0.051(3) 0.052(3) 0.012(2) -0.015(2) -0.029(3)

loop_
_atom_type_symbol
_atom_type_description
_atom_type_scat_dispersion_real
_atom_type_scat_dispersion_imag
_atom_type_scat_source
C C 0.0033 0.0016 'International Tables Vol C Tables 4.2.6.8 and 6.1.1.4'
H H 0.0000 0.0000 'International Tables Vol C Tables 4.2.6.8 and 6.1.1.4'
Si Si 0.0817 0.0704 'International Tables Vol C Tables 4.2.6.8 and 6.1.1.4'
P P 0.1023 0.0942 'International Tables Vol C Tables 4.2.6.8 and 6.1.1.4'
Y Y -2.7962 3.5667 'International Tables Vol C Tables 4.2.6.8 and 6.1.1.4'
Mo Mo -1.6832 0.6857 'International Tables Vol C Tables 4.2.6.8 and 6.1.1.4'

loop_
_geom_angle_atom_site_label_1
_geom_angle_atom_site_label_2
_geom_angle_atom_site_label_3
_geom_angle
H3 Y1 C17 147.7(7)
H3 Y1 C18 177.5(7)
C17 Y1 C18 30.67(10)
H3 Y1 C14 151.4(7)
C17 Y1 C14 50.79(10)
C18 Y1 C14 30.95(10)
H3 Y1 C16 128.7(7)
C17 Y1 C16 31.23(10)
C18 Y1 C16 51.20(10)
C14 Y1 C16 50.82(10)
H3 Y1 C15 130.9(7)
C17 Y1 C15 50.61(11)
C18 Y1 C15 50.54(11)
C14 Y1 C15 30.25(9)
C16 Y1 C15 30.60(9)
H3 Y1 Mo1 31.2(7)
C17 Y1 Mo1 146.80(8)
C18 Y1 Mo1 151.10(8)
C14 Y1 Mo1 120.19(8)
C16 Y1 Mo1 115.83(7)
C15 Y1 Mo1 104.05(8)
H3 Y1 Y3 65.8(7)
C17 Y1 Y3 101.13(8)
C18 Y1 Y3 111.94(8)
C14 Y1 Y3 142.45(8)
C16 Y1 Y3 120.00(7)
C15 Y1 Y3 149.99(7)
Mo1 Y1 Y3 96.894(11)
H3 Y1 Y4 90.0(7)
C17 Y1 Y4 108.31(8)
C18 Y1 Y4 89.53(7)
C14 Y1 Y4 103.21(8)
C16 Y1 Y4 138.77(7)
C15 Y1 Y4 133.46(7)
Mo1 Y1 Y4 104.880(12)
Y3 Y1 Y4 57.862(9)
H3 Y1 Y2 34.1(7)
C17 Y1 Y2 156.50(8)
C18 Y1 Y2 145.75(7)
C14 Y1 Y2 144.08(7)
C16 Y1 Y2 162.46(7)
C15 Y1 Y2 152.86(8)
Mo1 Y1 Y2 52.269(9)
Y3 Y1 Y2 56.159(9)
Y4 Y1 Y2 56.495(9)
H2 Y2 C48 141.3
H2 Y2 C47 120.8
C48 Y2 C47 31.13(9)
H2 Y2 C49 171.3
C48 Y2 C49 30.29(9)
C47 Y2 C49 51.13(11)
H2 Y2 C50 149.7
C48 Y2 C50 50.20(10)
C47 Y2 C50 51.00(10)
C49 Y2 C50 30.51(10)
H2 Y2 C51 125.5
C48 Y2 C51 50.10(10)
C47 Y2 C51 30.77(9)
C49 Y2 C51 50.03(11)
C50 Y2 C51 30.17(10)
H2 Y2 Mo1 33.0
C48 Y2 Mo1 147.47(7)
C47 Y2 Mo1 116.37(7)
C49 Y2 Mo1 149.23(8)
C50 Y2 Mo1 118.72(8)
C51 Y2 Mo1 103.59(7)
H2 Y2 Y3 89.1
C48 Y2 Y3 116.39(7)
C47 Y2 Y3 147.13(7)
C49 Y2 Y3 98.08(8)
C50 Y2 Y3 109.86(8)
C51 Y2 Y3 139.85(8)
Mo1 Y2 Y3 96.087(11)
H2 Y2 Y4 73.1
C48 Y2 Y4 95.66(7)
C47 Y2 Y4 114.97(7)
C49 Y2 Y4 106.64(8)
C50 Y2 Y4 136.92(8)
C51 Y2 Y4 144.50(7)
Mo1 Y2 Y4 104.016(12)
Y3 Y2 Y4 57.322(10)
H2 Y2 Y1 33.7
C48 Y2 Y1 151.00(7)
C47 Y2 Y1 151.63(8)
C49 Y2 Y1 152.71(8)
C50 Y2 Y1 155.56(7)
C51 Y2 Y1 155.62(7)
Mo1 Y2 Y1 52.042(9)
Y3 Y2 Y1 55.402(10)
Y4 Y2 Y1 55.797(9)
C30 Y3 C26 31.47(10)
C30 Y3 C29 30.82(10)
C26 Y3 C29 51.78(10)
C30 Y3 C27 51.09(11)
C26 Y3 C27 31.27(10)
C29 Y3 C27 50.97(11)
C30 Y3 C28 51.06(11)
C26 Y3 C28 51.61(10)
C29 Y3 C28 31.02(10)
C27 Y3 C28 30.61(10)
C30 Y3 Y4 137.45(8)
C26 Y3 Y4 163.28(7)
C29 Y3 Y4 112.48(8)
C27 Y3 Y4 136.97(8)
C28 Y3 Y4 112.38(8)
C30 Y3 Y1 160.89(8)
C26 Y3 Y1 130.85(7)
C29 Y3 Y1 160.85(8)
C27 Y3 Y1 119.24(8)
C28 Y3 Y1 131.39(8)
Y4 Y3 Y1 61.580(10)
C30 Y3 Y2 115.69(8)
C26 Y3 Y2 130.07(8)
C29 Y3 Y2 126.70(8)
C27 Y3 Y2 161.07(8)
C28 Y3 Y2 156.21(8)
Y4 Y3 Y2 61.813(9)
Y1 Y3 Y2 68.439(9)
C42 Y4 C38 31.36(10)
C42 Y4 C41 30.68(10)
C38 Y4 C41 51.50(11)
C42 Y4 C40 50.45(10)
C38 Y4 C40 51.04(11)
C41 Y4 C40 30.56(10)
C42 Y4 C39 50.46(11)
C38 Y4 C39 31.00(10)
C41 Y4 C39 50.16(10)
C40 Y4 C39 29.94(10)
C42 Y4 Y3 145.15(8)
C38 Y4 Y3 158.34(8)
C41 Y4 Y3 116.24(8)
C40 Y4 Y3 108.60(8)
C39 Y4 Y3 127.68(8)
C42 Y4 Y1 154.09(8)
C38 Y4 Y1 128.21(8)
C41 Y4 Y1 171.01(8)
C40 Y4 Y1 140.71(8)
C39 Y4 Y1 123.92(8)
Y3 Y4 Y1 60.558(11)
C42 Y4 Y2 116.87(8)
C38 Y4 Y2 139.13(8)
C41 Y4 Y2 118.99(8)
C40 Y4 Y2 144.05(8)
C39 Y4 Y2 167.27(7)
Y3 Y4 Y2 60.865(10)
Y1 Y4 Y2 67.707(10)
C2 Mo1 C1 36.20(11)
C2 Mo1 C3 35.83(11)
C1 Mo1 C3 59.53(12)
C2 Mo1 C5 59.31(12)
C1 Mo1 C5 35.52(11)
C3 Mo1 C5 58.51(12)
C2 Mo1 C4 59.04(12)
C1 Mo1 C4 58.93(12)
C3 Mo1 C4 34.97(11)
C5 Mo1 C4 34.86(11)
C2 Mo1 P1 133.01(9)
C1 Mo1 P1 97.78(9)
C3 Mo1 P1 146.67(9)
C5 Mo1 P1 88.65(9)
C4 Mo1 P1 113.64(9)
C2 Mo1 Y1 123.59(9)
C1 Mo1 Y1 154.30(8)
C3 Mo1 Y1 95.05(9)
C5 Mo1 Y1 129.71(9)
C4 Mo1 Y1 98.54(9)
P1 Mo1 Y1 103.18(3)
C2 Mo1 Y2 93.55(9)
C1 Mo1 Y2 114.04(9)
C3 Mo1 Y2 108.64(8)
C5 Mo1 Y2 149.39(9)
C4 Mo1 Y2 143.35(9)
P1 Mo1 Y2 102.83(3)
Y1 Mo1 Y2 75.689(10)
C13 P1 C12 100.2(2)
C13 P1 C11 101.1(2)
C12 P1 C11 101.38(19)
C13 P1 Mo1 113.86(14)
C12 P1 Mo1 118.80(14)
C11 P1 Mo1 118.51(14)
C23 Si1 C24 103.78(19)
C23 Si1 C25 107.99(18)
C24 Si1 C25 108.82(19)
C23 Si1 C16 107.77(16)
C24 Si1 C16 114.26(17)
C25 Si1 C16 113.58(16)
C26 Si2 C35 113.71(18)
C26 Si2 C37 108.84(17)
C35 Si2 C37 107.7(2)
C26 Si2 C36 111.55(17)
C35 Si2 C36 107.0(2)
C37 Si2 C36 107.76(19)
C38 Si3 C61 110.26(16)
C38 Si3 C60 113.77(18)
C61 Si3 C60 107.1(2)
C38 Si3 C59 110.19(17)
C61 Si3 C59 109.20(19)
C60 Si3 C59 106.11(19)
C47 Si4 C58 113.70(18)
C47 Si4 C56 108.97(17)
C58 Si4 C56 105.7(2)
C47 Si4 C57 112.93(16)
C58 Si4 C57 107.7(2)
C56 Si4 C57 107.39(19)
C2 C1 C5 107.3(3)
C2 C1 C6 125.6(3)
C5 C1 C6 125.6(3)
C2 C1 Mo1 70.44(18)
C5 C1 Mo1 74.44(19)
C6 C1 Mo1 131.6(2)
C3 C2 C1 108.3(3)
C3 C2 C7 124.7(3)
C1 C2 C7 125.8(3)
C3 C2 Mo1 73.99(19)
C1 C2 Mo1 73.36(19)
C7 C2 Mo1 128.4(2)
C2 C3 C4 108.5(3)
C2 C3 C8 125.8(3)
C4 C3 C8 125.1(3)
C2 C3 Mo1 70.18(19)
C4 C3 Mo1 74.8(2)
C8 C3 Mo1 127.9(2)
C3 C4 C5 107.8(3)
C3 C4 C9 126.1(3)
C5 C4 C9 125.6(3)
C3 C4 Mo1 70.25(19)
C5 C4 Mo1 72.10(19)
C9 C4 Mo1 129.1(2)
C4 C5 C1 108.1(3)
C4 C5 C10 124.6(3)
C1 C5 C10 126.3(3)
C4 C5 Mo1 73.04(19)
C1 C5 Mo1 70.04(18)
C10 C5 Mo1 131.6(2)
C15 C14 C18 108.4(3)
C15 C14 C19 126.1(3)
C18 C14 C19 125.3(3)
C15 C14 Y1 76.70(19)
C18 C14 Y1 73.78(19)
C19 C14 Y1 120.5(2)
C14 C15 C16 108.8(3)
C14 C15 C20 123.6(3)
C16 C15 C20 127.0(3)
C14 C15 Y1 73.04(19)
C16 C15 Y1 74.25(18)
C20 C15 Y1 125.5(2)
C15 C16 C17 105.9(3)
C15 C16 Si1 128.8(3)
C17 C16 Si1 120.9(3)
C15 C16 Y1 75.15(18)
C17 C16 Y1 72.03(18)
Si1 C16 Y1 136.05(15)
C18 C17 C16 109.1(3)
C18 C17 C21 123.5(3)
C16 C17 C21 127.2(3)
C18 C17 Y1 74.97(19)
C16 C17 Y1 76.75(19)
C21 C17 Y1 118.4(2)
C17 C18 C14 107.8(3)
C17 C18 C22 125.9(3)
C14 C18 C22 126.1(3)
C17 C18 Y1 74.36(19)
C14 C18 Y1 75.27(19)
C22 C18 Y1 119.9(2)
C27 C26 C30 105.8(3)
C27 C26 Si2 128.0(3)
C30 C26 Si2 124.5(3)
C27 C26 Y3 74.67(18)
C30 C26 Y3 73.89(18)
Si2 C26 Y3 127.95(16)
C28 C27 C26 109.3(3)
C28 C27 C31 123.5(3)
C26 C27 C31 126.9(3)
C28 C27 Y3 74.76(19)
C26 C27 Y3 74.05(18)
C31 C27 Y3 122.4(2)
C27 C28 C29 108.0(3)
C27 C28 C32 125.5(3)
C29 C28 C32 126.3(3)
C27 C28 Y3 74.63(19)
C29 C28 Y3 74.13(19)
C32 C28 Y3 121.8(2)
C30 C29 C28 107.9(3)
C30 C29 C33 126.5(3)
C28 C29 C33 125.4(3)
C30 C29 Y3 74.19(19)
C28 C29 Y3 74.85(19)
C33 C29 Y3 120.9(2)
C29 C30 C26 109.1(3)
C29 C30 C34 124.8(3)
C26 C30 C34 126.0(3)
C29 C30 Y3 74.99(19)
C26 C30 Y3 74.64(18)
C34 C30 Y3 120.2(2)
C42 C38 C39 105.4(3)
C42 C38 Si3 123.0(3)
C39 C38 Si3 131.2(3)
C42 C38 Y4 73.54(18)
C39 C38 Y4 76.40(19)
Si3 C38 Y4 120.68(15)
C40 C39 C38 109.1(3)
C40 C39 C43 122.1(3)
C38 C39 C43 128.1(3)
C40 C39 Y4 74.4(2)
C38 C39 Y4 72.60(19)
C43 C39 Y4 126.7(2)
C39 C40 C41 108.5(3)
C39 C40 C44 125.8(3)
C41 C40 C44 125.3(3)
C39 C40 Y4 75.7(2)
C41 C40 Y4 73.64(18)
C44 C40 Y4 123.0(2)
C42 C41 C40 107.7(3)
C42 C41 C45 127.7(3)
C40 C41 C45 124.4(3)
C42 C41 Y4 73.62(19)
C40 C41 Y4 75.80(19)
C45 C41 Y4 120.8(2)
C41 C42 C38 109.3(3)
C41 C42 C46 124.6(3)
C38 C42 C46 125.5(3)
C41 C42 Y4 75.70(19)
C38 C42 Y4 75.10(18)
C46 C42 Y4 122.6(2)
C51 C47 C48 105.4(3)
C51 C47 Si4 128.9(3)
C48 C47 Si4 123.1(2)
C51 C47 Y2 76.02(18)
C48 C47 Y2 74.00(18)
Si4 C47 Y2 129.30(16)
C49 C48 C47 109.5(3)
C49 C48 C52 123.9(3)
C47 C48 C52 126.3(3)
C49 C48 Y2 75.35(19)
C47 C48 Y2 74.87(18)
C52 C48 Y2 121.6(2)
C48 C49 C50 108.1(3)
C48 C49 C53 125.4(3)
C50 C49 C53 126.1(3)
C48 C49 Y2 74.36(19)
C50 C49 Y2 75.64(19)
C53 C49 Y2 121.5(2)
C51 C50 C49 107.7(3)
C51 C50 C54 127.7(3)
C49 C50 C54 123.7(3)
C51 C50 Y2 75.41(19)
C49 C50 Y2 73.85(19)
C54 C50 Y2 124.8(2)
C50 C51 C47 109.3(3)
C50 C51 C55 124.1(3)
C47 C51 C55 126.1(3)
C50 C51 Y2 74.43(19)
C47 C51 Y2 73.21(18)
C55 C51 Y2 125.5(2)

loop_
_geom_bond_atom_site_label_1
_geom_bond_atom_site_label_2
_geom_bond_distance
Y1 H3 2.59(3)
Y1 C17 2.644(3)
Y1 C18 2.652(3)
Y1 C14 2.671(3)
Y1 C16 2.706(3)
Y1 C15 2.718(3)
Y1 Mo1 3.2777(5)
Y1 Y3 3.5652(5)
Y1 Y4 3.6005(5)
Y1 Y2 4.0280(5)
Y2 H2 2.6682
Y2 C48 2.669(3)
Y2 C47 2.680(3)
Y2 C49 2.681(3)
Y2 C50 2.704(3)
Y2 C51 2.717(3)
Y2 Mo1 3.2878(5)
Y2 Y3 3.5974(5)
Y2 Y4 3.6301(5)
Y3 C30 2.638(3)
Y3 C26 2.648(3)
Y3 C29 2.649(3)
Y3 C27 2.656(3)
Y3 C28 2.658(3)
Y3 Y4 3.4666(5)
Y4 C42 2.649(3)
Y4 C38 2.669(3)
Y4 C41 2.675(3)
Y4 C40 2.703(3)
Y4 C39 2.719(3)
Mo1 C2 2.268(3)
Mo1 C1 2.306(3)
Mo1 C3 2.317(3)
Mo1 C5 2.363(3)
Mo1 C4 2.375(3)
Mo1 P1 2.4753(10)
P1 C13 1.802(4)
P1 C12 1.818(4)
P1 C11 1.821(4)
Si1 C23 1.861(4)
Si1 C24 1.863(4)
Si1 C25 1.866(4)
Si1 C16 1.870(3)
Si2 C26 1.861(3)
Si2 C35 1.862(4)
Si2 C37 1.869(4)
Si2 C36 1.870(4)
Si3 C38 1.866(4)
Si3 C61 1.870(4)
Si3 C60 1.872(4)
Si3 C59 1.883(4)
Si4 C47 1.865(4)
Si4 C58 1.866(4)
Si4 C56 1.868(4)
Si4 C57 1.874(4)
C1 C2 1.421(4)
C1 C5 1.425(5)
C1 C6 1.510(4)
C2 C3 1.411(5)
C2 C7 1.500(4)
C3 C4 1.411(5)
C3 C8 1.509(5)
C4 C5 1.419(5)
C4 C9 1.497(5)
C5 C10 1.513(4)
C14 C15 1.407(4)
C14 C18 1.420(5)
C14 C19 1.501(4)
C15 C16 1.431(4)
C15 C20 1.501(5)
C16 C17 1.441(4)
C17 C18 1.401(4)
C17 C21 1.516(5)
C18 C22 1.498(5)
C26 C27 1.430(4)
C26 C30 1.434(4)
C27 C28 1.402(5)
C27 C31 1.517(5)
C28 C29 1.419(5)
C28 C32 1.516(5)
C29 C30 1.405(5)
C29 C33 1.515(5)
C30 C34 1.512(5)
C38 C42 1.437(5)
C38 C39 1.441(5)
C39 C40 1.400(5)
C39 C43 1.521(5)
C40 C41 1.418(5)
C40 C44 1.506(5)
C41 C42 1.409(5)
C41 C45 1.501(5)
C42 C46 1.500(5)
C47 C51 1.432(4)
C47 C48 1.435(4)
C48 C49 1.398(4)
C48 C52 1.499(4)
C49 C50 1.417(5)
C49 C53 1.510(5)
C50 C51 1.411(5)
C50 C54 1.509(5)
C51 C55 1.517(5)

loop_
_platon_squeeze_void_nr
_platon_squeeze_void_average_x
_platon_squeeze_void_average_y
_platon_squeeze_void_average_z
_platon_squeeze_void_volume
_platon_squeeze_void_count_electrons
_platon_squeeze_void_content
1 0.000 0.000 0.000 170 46 ' '
2 0.000 0.500 0.000 230 50 ' '
3 0.500 1.000 0.500 230 50 ' '
4 0.500 0.500 0.500 170 46 ' '
